data_2104270
loop_
_publ_author_name
'Elcoro, Luis'
'Perez-Mato, J. M.'
'Friese, Karen'
'Pet\<r\'i\<cek, V\'aclav'
'Bali\'c-\<Zuni\'c, Ton\<ci'
'Olsen, Lars Arnskov'

_publ_section_title
;
 Modular crystals as modulated structures: the case of the lillianite
 homologous series
;
_journal_coeditor_code SN5074
_journal_issue 6
_journal_name_full 'Acta Crystallographica Section B'
_journal_page_first 684
_journal_page_last 701
_journal_paper_doi 10.1107/S0108768108031492
_journal_volume 64
_journal_year 2008
_chemical_formula_sum 'Pb S'
_chemical_formula_weight 239.2
_chemical_name_systematic ' ?'
_space_group_ssg_name Bmmm(0\b0)s00
_symmetry_cell_setting orthorhombic
_cell_angle_alpha 90
_cell_angle_beta 90
_cell_angle_gamma 90
_cell_formula_units_Z 16
_cell_length_a 13.737
_cell_length_b 1.7496
_cell_length_c 4.1448
_cell_modulation_dimension 1
_cell_volume 99.617
_computing_publication_material 'Jana2006 (Petricek, Dusek & Palatinus, 2006)'
_computing_structure_refinement 'Jana2006 (Petricek, Dusek & Palatinus, 2006)'
_diffrn_ambient_temperature 293
_diffrn_radiation_source 'X-ray tube'
_diffrn_radiation_type 'Mo K\a'
_diffrn_radiation_wavelength 0.71069
_exptl_absorpt_coefficient_mu 77.24
_exptl_absorpt_correction_T_max 0.187
_exptl_absorpt_correction_T_min 0.037
_exptl_absorpt_correction_type empirical
_exptl_crystal_colour black
_exptl_crystal_density_diffrn 63.789
_exptl_crystal_description platy
_exptl_crystal_F_000 214
_exptl_crystal_size_max 0.098
_exptl_crystal_size_mid 0.048
_exptl_crystal_size_min 0.015
_refine_ls_extinction_coef 24E1(3)
_refine_ls_extinction_method 'B-C type 1 Gaussian isotropic (Becker & Coppens, 1974)'
_refine_ls_goodness_of_fit_ref 1.42
_refine_ls_number_parameters 24
_refine_ls_number_reflns 756
_refine_ls_R_factor_all 0.0805
_refine_ls_R_factor_gt 0.0427
_refine_ls_shift/su_max 0.0492
_refine_ls_shift/su_mean 0.0143
_refine_ls_structure_factor_coef F
_refine_ls_weighting_details w=1/(\s^2^(F)+0.0001F^2^)
_refine_ls_weighting_scheme sigma
_refine_ls_wR_factor_gt 0.0437
_refine_ls_wR_factor_ref 0.0507
_reflns_number_gt 454
_reflns_number_total 756
_reflns_threshold_expression I>3\s(I)
_cod_data_source_file sn5074.cif
_cod_data_source_block I
_cod_original_cell_volume 99.6172
_cod_original_formula_sum 'Pb1 S1'
_cod_database_code 2104270
_cod_database_fobs_code 2104270

loop_
_space_group_symop_ssg_id
_space_group_symop_ssg_operation_algebraic
1 x1,x2,x3,x4
2 -x1,-x2,x3,-x4
3 -x1,x2,-x3,x4+1/2
4 x1,-x2,-x3,-x4+1/2
5 -x1,-x2,-x3,-x4
6 x1,x2,-x3,x4
7 x1,-x2,x3,-x4+1/2
8 -x1,x2,x3,x4+1/2
9 x1+1/2,x2,x3+1/2,x4
10 -x1+1/2,-x2,x3+1/2,-x4
11 -x1+1/2,x2,-x3+1/2,x4+1/2
12 x1+1/2,-x2,-x3+1/2,-x4+1/2
13 -x1+1/2,-x2,-x3+1/2,-x4
14 x1+1/2,x2,-x3+1/2,x4
15 x1+1/2,-x2,x3+1/2,-x4+1/2
16 -x1+1/2,x2,x3+1/2,x4+1/2

loop_
_atom_site_type_symbol
_atom_site_label
_atom_site_fract_x
_atom_site_fract_y
_atom_site_fract_z
_atom_site_U_iso_or_equiv
_atom_site_adp_type
_atom_site_calc_flag
_atom_site_occupancy
Pb Pb0 0.92118(19) 0.5 0 0.0443(11) Uani d 0.0555
S S1 0.5 0.5 0 0.0199(14) Uani d 0.5
Pb Pb1 0 0 0 0.0174(3) Uani d 0.5

loop_
_atom_site_aniso_label
_atom_site_aniso_U_11
_atom_site_aniso_U_22
_atom_site_aniso_U_33
_atom_site_aniso_U_12
_atom_site_aniso_U_13
_atom_site_aniso_U_23
_atom_site_aniso_type_symbol
Pb0 0.0341(16) 0.068(2) 0.0310(19) 0 0 0 Pb
S1 0.024(2) 0.018(3) 0.019(2) 0 0 0 S
Pb1 0.0184(5) 0.0163(5) 0.0175(5) 0 0 0 Pb

loop_
_atom_site_displace_Fourier_atom_site_label
_atom_site_displace_Fourier_axis
_atom_site_displace_Fourier_wave_vector_seq_id
_atom_site_displace_Fourier_param_cos
_atom_site_displace_Fourier_param_sin
S1 x 1 0 -0.0815(4)
S1 y 1 0 0
S1 z 1 0 0
S1 x 2 0 0
S1 y 2 0 0.080(4)
S1 z 2 0 0
S1 x 3 0 0.0080(5)
S1 y 3 0 0
S1 z 3 0 0
S1 x 4 0 0
S1 y 4 0 -0.018(4)
S1 z 4 0 0
S1 x 5 0 -0.0063(5)
S1 y 5 0 0
S1 z 5 0 0
S1 x 6 0 0
S1 y 6 0 -0.054(4)
S1 z 6 0 0
Pb1 x 1 0 0.0188(2)
Pb1 y 1 0 0
Pb1 z 1 0 0
Pb1 x 2 0 0
Pb1 y 2 0 0.1414(6)
Pb1 z 2 0 0
Pb1 x 3 0 -0.0011(2)
Pb1 y 3 0 0
Pb1 z 3 0 0
Pb1 x 4 0 0
Pb1 y 4 0 -0.0298(7)
Pb1 z 4 0 0
Pb1 x 5 0 0.00085(16)
Pb1 y 5 0 0
Pb1 z 5 0 0
Pb1 x 6 0 0
Pb1 y 6 0 -0.0157(8)
Pb1 z 6 0 0

loop_
_atom_site_displace_special_func_atom_site_label
_atom_site_displace_special_func_sawtooth_ax
_atom_site_displace_special_func_sawtooth_ay
_atom_site_displace_special_func_sawtooth_az
_atom_site_displace_special_func_sawtooth_c
_atom_site_displace_special_func_sawtooth_w
S1 -1.125 0 0 0 0.5
Pb1 -0.9722 0 0 0 0.3889

loop_
_atom_site_Fourier_wave_vector_seq_id
_atom_site_Fourier_wave_vector_x
_atom_site_Fourier_wave_vector_z
1 0.00000 0.00000
2 0.00000 0.00000
3 0.00000 0.00000
4 0.00000 0.00000
5 0.00000 0.00000
6 0.00000 0.00000

loop_
_atom_site_occ_special_func_atom_site_label
_atom_site_occ_special_func_crenel_c
_atom_site_occ_special_func_crenel_w
Pb0 0.25 0.0555

loop_
_atom_type_symbol
_atom_type_scat_dispersion_real
_atom_type_scat_dispersion_imag
_atom_type_scat_source
S 0.125 0.123 'International Tables Vol C Tables  4.2.6.8 and 6.1.1.1'
Pb -3.394 10.111 'International Tables Vol C Tables  4.2.6.8 and 6.1.1.1'

loop_
_cell_wave_vector_seq_id
_cell_wave_vector_x
_cell_wave_vector_y
_cell_wave_vector_z
1 0.00000 0.05556 0.00000
